data_4105471
loop_
_publ_author_name
'Mikinao Ito'
'Daisuke Hashizume'
'Takeo Fukunaga'
'Tsukasa Matsuo'
'Kohei Tamao'

_publ_section_title
;
 Isolated Monomeric and Dimeric Mixed Diorganocuprates Based on the
 Size-Controllable Bulky "Rind" Ligands
;
_journal_name_full 'Journal of the American Chemical Society'
_journal_page_first 18024
_journal_page_last 18025
_journal_paper_doi 10.1021/ja9071964
_journal_volume 131
_journal_year 2009
_chemical_formula_moiety 'C45 H46 Si'
_chemical_formula_sum 'C45 H46 Si'
_chemical_formula_weight 614.91
_chemical_name_systematic
; 
 ? 
;
_space_group_IT_number 14
_symmetry_cell_setting monoclinic
_symmetry_Int_Tables_number 14
_symmetry_space_group_name_Hall '-P 2yn'
_symmetry_space_group_name_H-M 'P 1 21/n 1'
_atom_sites_solution_hydrogens geom
_atom_sites_solution_primary direct
_atom_sites_solution_secondary difmap
_audit_creation_method SHELXL-97
_cell_angle_alpha 90
_cell_angle_beta 102.684(3)
_cell_angle_gamma 90
_cell_formula_units_Z 4
_cell_length_a 9.985(3)
_cell_length_b 20.779(5)
_cell_length_c 18.111(5)
_cell_measurement_reflns_used 8057
_cell_measurement_temperature 100
_cell_measurement_theta_max 27.5
_cell_measurement_theta_min 3.0
_cell_volume 3665.9(17)
_computing_cell_refinement CrystalClear
_computing_data_collection CrystalClear
_computing_data_reduction CrystalClear
_computing_molecular_graphics 'ORTEP-3 for Windows'
_computing_publication_material 'CrystalStructure 3.8'
_computing_structure_refinement 'SHELXL-97 (Sheldrick, 2008)'
_computing_structure_solution SIR97
_diffrn_ambient_temperature 100
_diffrn_detector_area_resol_mean 7.31
_diffrn_measured_fraction_theta_full 0.995
_diffrn_measured_fraction_theta_max 0.995
_diffrn_measurement_device_type 'Rigaku Saturn'
_diffrn_measurement_method \w-scan
_diffrn_radiation_monochromator graphite
_diffrn_radiation_source 'fine-focus rotating anode'
_diffrn_radiation_type MoK\a
_diffrn_radiation_wavelength 0.71073
_diffrn_reflns_av_R_equivalents 0.1134
_diffrn_reflns_av_sigmaI/netI 0.0867
_diffrn_reflns_limit_h_max 12
_diffrn_reflns_limit_h_min -12
_diffrn_reflns_limit_k_max 26
_diffrn_reflns_limit_k_min -20
_diffrn_reflns_limit_l_max 19
_diffrn_reflns_limit_l_min -23
_diffrn_reflns_number 29902
_diffrn_reflns_theta_full 27.49
_diffrn_reflns_theta_max 27.49
_diffrn_reflns_theta_min 3.03
_diffrn_standards_number 0
_exptl_absorpt_coefficient_mu 0.093
_exptl_absorpt_correction_T_max 0.991
_exptl_absorpt_correction_T_min 0.897
_exptl_absorpt_correction_type multi-scan
_exptl_absorpt_process_details 'Jacobson, R. (1998) Private communication'
_exptl_crystal_colour colourless
_exptl_crystal_density_diffrn 1.114
_exptl_crystal_description block
_exptl_crystal_F_000 1320
_exptl_crystal_size_max 0.10
_exptl_crystal_size_mid 0.10
_exptl_crystal_size_min 0.10
_refine_diff_density_max 0.375
_refine_diff_density_min -0.447
_refine_diff_density_rms 0.062
_refine_ls_extinction_method none
_refine_ls_goodness_of_fit_ref 1.071
_refine_ls_hydrogen_treatment constr
_refine_ls_matrix_type full
_refine_ls_number_parameters 446
_refine_ls_number_reflns 8371
_refine_ls_number_restraints 0
_refine_ls_restrained_S_all 1.071
_refine_ls_R_factor_all 0.1102
_refine_ls_R_factor_gt 0.0750
_refine_ls_shift/su_max 0.001
_refine_ls_shift/su_mean 0.000
_refine_ls_structure_factor_coef Fsqd
_refine_ls_weighting_details 'calc w=1/[\s^2^(Fo^2^)+(0.0937P)^2^+0.5781P] where P=(Fo^2^+2Fc^2^)/3'
_refine_ls_weighting_scheme calc
_refine_ls_wR_factor_gt 0.1802
_refine_ls_wR_factor_ref 0.2047
_reflns_number_gt 5701
_reflns_number_total 8371
_reflns_threshold_expression I>2\s(I)
_cod_data_source_file ja9071964_si_002_5.cif
_cod_data_source_block MPhindCCSiMe3
_cod_original_sg_symbol_H-M 'P 21/n'
_cod_database_code 4105471

loop_
_symmetry_equiv_pos_as_xyz
'x, y, z'
'-x+1/2, y+1/2, -z+1/2'
'-x, -y, -z'
'x-1/2, -y-1/2, z-1/2'

loop_
_atom_site_label
_atom_site_type_symbol
_atom_site_fract_x
_atom_site_fract_y
_atom_site_fract_z
_atom_site_U_iso_or_equiv
_atom_site_adp_type
_atom_site_occupancy
_atom_site_symmetry_multiplicity
_atom_site_calc_flag
_atom_site_refinement_flags
Si1 Si 0.55820(9) 0.90333(4) 0.11208(4) 0.0455(2) Uani 1 1 d .
C1 C 0.3370(2) 0.92808(10) 0.29849(11) 0.0210(4) Uani 1 1 d .
C2 C 0.3027(2) 0.87195(10) 0.33329(11) 0.0208(4) Uani 1 1 d .
C3 C 0.2531(2) 0.87532(10) 0.39948(11) 0.0215(4) Uani 1 1 d .
C4 C 0.2384(2) 0.93419(10) 0.43314(12) 0.0223(5) Uani 1 1 d .
H4 H 0.2075 0.9362 0.4791 0.027 Uiso 1 1 calc R
C5 C 0.2697(2) 0.99032(10) 0.39824(11) 0.0215(4) Uani 1 1 d .
C6 C 0.3167(2) 0.98733(10) 0.33098(11) 0.0207(4) Uani 1 1 d .
C7 C 0.3072(2) 0.80221(10) 0.30585(11) 0.0215(4) Uani 1 1 d .
C8 C 0.2125(2) 0.76918(10) 0.35291(12) 0.0250(5) Uani 1 1 d .
H8A H 0.1166 0.7679 0.3233 0.030 Uiso 1 1 calc R
H8B H 0.2434 0.7245 0.3657 0.030 Uiso 1 1 calc R
C9 C 0.2211(2) 0.80875(10) 0.42591(12) 0.0248(5) Uani 1 1 d .
C10 C 0.2452(2) 0.79785(10) 0.22042(12) 0.0253(5) Uani 1 1 d .
C11 C 0.1191(2) 0.82788(11) 0.19167(13) 0.0308(5) Uani 1 1 d .
H11 H 0.0711 0.8476 0.2256 0.037 Uiso 1 1 calc R
C12 C 0.0628(3) 0.82943(13) 0.11444(14) 0.0407(7) Uani 1 1 d .
H12 H -0.0233 0.8498 0.0962 0.049 Uiso 1 1 calc R
C13 C 0.1306(3) 0.80169(13) 0.06411(14) 0.0411(7) Uani 1 1 d .
H13 H 0.0932 0.8039 0.0112 0.049 Uiso 1 1 calc R
C14 C 0.2530(3) 0.77077(12) 0.09119(13) 0.0381(6) Uani 1 1 d .
H14 H 0.2992 0.7506 0.0568 0.046 Uiso 1 1 calc R
C15 C 0.3104(3) 0.76866(11) 0.16872(12) 0.0309(5) Uani 1 1 d .
H15 H 0.3951 0.7470 0.1864 0.037 Uiso 1 1 calc R
C16 C 0.4535(2) 0.77421(10) 0.32644(11) 0.0224(5) Uani 1 1 d .
C17 C 0.4751(2) 0.70826(11) 0.32353(12) 0.0281(5) Uani 1 1 d .
H17 H 0.3984 0.6803 0.3097 0.034 Uiso 1 1 calc R
C18 C 0.6068(3) 0.68243(12) 0.34040(13) 0.0338(6) Uani 1 1 d .
H18 H 0.6191 0.6372 0.3378 0.041 Uiso 1 1 calc R
C19 C 0.7205(3) 0.72242(13) 0.36108(14) 0.0365(6) Uani 1 1 d .
H19 H 0.8107 0.7050 0.3720 0.044 Uiso 1 1 calc R
C20 C 0.7001(3) 0.78802(12) 0.36543(14) 0.0345(6) Uani 1 1 d .
H20 H 0.7767 0.8158 0.3807 0.041 Uiso 1 1 calc R
C21 C 0.5687(2) 0.81361(11) 0.34764(12) 0.0264(5) Uani 1 1 d .
H21 H 0.5569 0.8589 0.3499 0.032 Uiso 1 1 calc R
C22 C 0.0867(2) 0.80663(12) 0.45279(14) 0.0324(5) Uani 1 1 d .
H22A H 0.0959 0.8323 0.4990 0.049 Uiso 1 1 calc R
H22B H 0.0653 0.7620 0.4633 0.049 Uiso 1 1 calc R
H22C H 0.0125 0.8243 0.4133 0.049 Uiso 1 1 calc R
C23 C 0.3392(2) 0.78549(11) 0.48932(12) 0.0276(5) Uani 1 1 d .
H23A H 0.4253 0.7868 0.4718 0.041 Uiso 1 1 calc R
H23B H 0.3211 0.7412 0.5032 0.041 Uiso 1 1 calc R
H23C H 0.3466 0.8135 0.5336 0.041 Uiso 1 1 calc R
C24 C 0.3313(2) 1.05488(10) 0.29929(11) 0.0223(5) Uani 1 1 d .
C25 C 0.2509(2) 1.09566(11) 0.34820(12) 0.0252(5) Uani 1 1 d .
H25A H 0.2929 1.1388 0.3583 0.030 Uiso 1 1 calc R
H25B H 0.1541 1.1010 0.3210 0.030 Uiso 1 1 calc R
C26 C 0.2584(2) 1.05907(10) 0.42349(12) 0.0245(5) Uani 1 1 d .
C27 C 0.2583(2) 1.05765(10) 0.21488(12) 0.0232(5) Uani 1 1 d .
C28 C 0.1245(2) 1.03347(11) 0.19393(13) 0.0301(5) Uani 1 1 d .
H28 H 0.0830 1.0153 0.2315 0.036 Uiso 1 1 calc R
C29 C 0.0512(3) 1.03543(12) 0.11943(13) 0.0355(6) Uani 1 1 d .
H29 H -0.0399 1.0192 0.1067 0.043 Uiso 1 1 calc R
C30 C 0.1106(3) 1.06098(12) 0.06350(13) 0.0359(6) Uani 1 1 d .
H30 H 0.0613 1.0621 0.0123 0.043 Uiso 1 1 calc R
C31 C 0.2426(3) 1.08471(12) 0.08346(13) 0.0336(6) Uani 1 1 d .
H31 H 0.2835 1.1031 0.0457 0.040 Uiso 1 1 calc R
C32 C 0.3169(3) 1.08213(11) 0.15828(12) 0.0279(5) Uani 1 1 d .
H32 H 0.4088 1.0974 0.1705 0.033 Uiso 1 1 calc R
C33 C 0.4808(2) 1.07795(10) 0.31088(12) 0.0236(5) Uani 1 1 d .
C34 C 0.5924(2) 1.03641(11) 0.32843(12) 0.0270(5) Uani 1 1 d .
H34 H 0.5770 0.9920 0.3356 0.032 Uiso 1 1 calc R
C35 C 0.7265(3) 1.05864(13) 0.33576(14) 0.0364(6) Uani 1 1 d .
H35 H 0.8012 1.0293 0.3482 0.044 Uiso 1 1 calc R
C36 C 0.7516(3) 1.12286(13) 0.32504(14) 0.0388(6) Uani 1 1 d .
H36 H 0.8427 1.1379 0.3291 0.047 Uiso 1 1 calc R
C37 C 0.6412(3) 1.16530(13) 0.30825(13) 0.0367(6) Uani 1 1 d .
H37 H 0.6570 1.2098 0.3013 0.044 Uiso 1 1 calc R
C38 C 0.5083(3) 1.14293(11) 0.30161(12) 0.0306(5) Uani 1 1 d .
H38 H 0.4342 1.1726 0.2905 0.037 Uiso 1 1 calc R
C39 C 0.1311(3) 1.07159(11) 0.45499(14) 0.0325(6) Uani 1 1 d .
H39A H 0.0490 1.0583 0.4177 0.049 Uiso 1 1 calc R
H39B H 0.1250 1.1176 0.4657 0.049 Uiso 1 1 calc R
H39C H 0.1374 1.0470 0.5018 0.049 Uiso 1 1 calc R
C40 C 0.3869(2) 1.07789(11) 0.48264(12) 0.0287(5) Uani 1 1 d .
H40A H 0.3925 1.0518 0.5283 0.043 Uiso 1 1 calc R
H40B H 0.3819 1.1235 0.4953 0.043 Uiso 1 1 calc R
H40C H 0.4686 1.0703 0.4621 0.043 Uiso 1 1 calc R
C41 C 0.3964(2) 0.92363(10) 0.23337(12) 0.0242(5) Uani 1 1 d .
C42 C 0.4576(3) 0.91670(11) 0.18297(13) 0.0299(5) Uani 1 1 d .
C43 C 0.4416(4) 0.91127(17) 0.01737(16) 0.0609(9) Uani 1 1 d .
H43A H 0.3718 0.8773 0.0108 0.091 Uiso 1 1 calc R
H43B H 0.4947 0.9072 -0.0219 0.091 Uiso 1 1 calc R
H43C H 0.3966 0.9534 0.0133 0.091 Uiso 1 1 calc R
C44 C 0.6363(4) 0.82187(17) 0.1261(2) 0.0697(10) Uani 1 1 d .
H44A H 0.6801 0.8159 0.1797 0.105 Uiso 1 1 calc R
H44B H 0.7054 0.8175 0.0954 0.105 Uiso 1 1 calc R
H44C H 0.5648 0.7892 0.1107 0.105 Uiso 1 1 calc R
C45 C 0.6974(4) 0.96419(18) 0.12806(17) 0.0658(10) Uani 1 1 d .
H45A H 0.6573 1.0074 0.1240 0.099 Uiso 1 1 calc R
H45B H 0.7527 0.9590 0.0899 0.099 Uiso 1 1 calc R
H45C H 0.7558 0.9583 0.1787 0.099 Uiso 1 1 calc R

loop_
_atom_site_aniso_label
_atom_site_aniso_U_11
_atom_site_aniso_U_22
_atom_site_aniso_U_33
_atom_site_aniso_U_23
_atom_site_aniso_U_13
_atom_site_aniso_U_12
Si1 0.0429(5) 0.0642(6) 0.0351(4) -0.0153(4) 0.0211(3) -0.0136(4)
C1 0.0183(10) 0.0270(12) 0.0162(10) 0.0000(8) 0.0008(8) 0.0006(8)
C2 0.0191(10) 0.0249(12) 0.0165(10) -0.0025(8) -0.0002(8) -0.0010(8)
C3 0.0153(10) 0.0302(12) 0.0175(10) 0.0007(8) 0.0002(8) 0.0006(8)
C4 0.0187(10) 0.0313(12) 0.0164(10) -0.0012(8) 0.0027(8) 0.0013(8)
C5 0.0170(10) 0.0302(12) 0.0152(10) -0.0034(8) -0.0008(8) 0.0018(8)
C6 0.0209(10) 0.0229(11) 0.0165(10) 0.0003(8) -0.0001(8) 0.0011(8)
C7 0.0218(11) 0.0224(11) 0.0185(11) -0.0009(8) 0.0005(8) -0.0022(8)
C8 0.0238(11) 0.0247(12) 0.0243(12) 0.0018(9) 0.0004(9) -0.0046(9)
C9 0.0227(11) 0.0289(12) 0.0229(11) 0.0023(9) 0.0055(9) -0.0029(9)
C10 0.0300(12) 0.0208(11) 0.0220(11) -0.0012(8) -0.0008(9) -0.0070(9)
C11 0.0275(12) 0.0336(13) 0.0279(13) 0.0016(10) -0.0009(9) -0.0044(10)
C12 0.0364(15) 0.0502(17) 0.0294(14) 0.0074(11) -0.0065(11) -0.0092(12)
C13 0.0530(17) 0.0423(16) 0.0208(13) 0.0020(10) -0.0072(11) -0.0202(13)
C14 0.0562(18) 0.0325(14) 0.0236(13) -0.0041(10) 0.0043(11) -0.0120(12)
C15 0.0391(14) 0.0276(13) 0.0241(12) -0.0010(9) 0.0025(10) -0.0046(10)
C16 0.0229(11) 0.0279(12) 0.0151(10) -0.0008(8) 0.0016(8) 0.0008(9)
C17 0.0308(13) 0.0280(13) 0.0251(12) -0.0006(9) 0.0053(9) 0.0020(9)
C18 0.0383(14) 0.0290(13) 0.0344(14) 0.0030(10) 0.0087(11) 0.0082(10)
C19 0.0285(13) 0.0461(16) 0.0351(14) 0.0032(11) 0.0072(10) 0.0109(11)
C20 0.0253(12) 0.0398(15) 0.0369(14) -0.0030(11) 0.0035(10) -0.0017(10)
C21 0.0238(11) 0.0281(12) 0.0262(12) -0.0037(9) 0.0030(9) 0.0003(9)
C22 0.0249(12) 0.0380(14) 0.0359(14) 0.0031(10) 0.0104(10) -0.0028(10)
C23 0.0269(12) 0.0309(13) 0.0236(12) 0.0040(9) 0.0027(9) 0.0001(9)
C24 0.0239(11) 0.0232(11) 0.0182(11) 0.0012(8) 0.0010(8) 0.0006(8)
C25 0.0277(12) 0.0240(12) 0.0217(11) -0.0019(9) 0.0008(9) 0.0040(9)
C26 0.0236(11) 0.0257(12) 0.0230(11) -0.0039(9) 0.0025(9) 0.0023(9)
C27 0.0274(12) 0.0181(11) 0.0221(11) 0.0005(8) 0.0011(9) 0.0036(8)
C28 0.0302(13) 0.0290(13) 0.0276(12) 0.0006(9) -0.0011(9) -0.0024(10)
C29 0.0321(13) 0.0348(14) 0.0336(14) -0.0036(10) -0.0056(10) -0.0025(10)
C30 0.0454(16) 0.0366(15) 0.0202(12) -0.0024(10) -0.0046(10) 0.0016(11)
C31 0.0433(15) 0.0359(14) 0.0198(12) 0.0014(10) 0.0031(10) 0.0015(11)
C32 0.0316(13) 0.0301(13) 0.0205(11) -0.0011(9) 0.0026(9) 0.0006(9)
C33 0.0258(11) 0.0271(12) 0.0159(10) -0.0009(8) 0.0004(8) -0.0023(9)
C34 0.0278(12) 0.0282(12) 0.0230(11) 0.0014(9) 0.0013(9) -0.0027(9)
C35 0.0260(13) 0.0501(16) 0.0307(13) 0.0009(11) 0.0011(10) -0.0026(11)
C36 0.0342(14) 0.0503(17) 0.0310(14) -0.0002(11) 0.0050(11) -0.0160(12)
C37 0.0448(16) 0.0362(14) 0.0289(13) -0.0012(10) 0.0073(11) -0.0165(11)
C38 0.0371(14) 0.0320(13) 0.0203(12) 0.0009(9) 0.0013(9) -0.0047(10)
C39 0.0299(13) 0.0341(14) 0.0338(14) -0.0046(10) 0.0076(10) 0.0053(10)
C40 0.0320(13) 0.0312(13) 0.0196(11) -0.0042(9) -0.0017(9) -0.0012(10)
C41 0.0282(12) 0.0187(11) 0.0250(12) -0.0008(8) 0.0046(9) -0.0015(8)
C42 0.0326(13) 0.0308(13) 0.0267(12) -0.0004(9) 0.0074(10) -0.0027(10)
C43 0.063(2) 0.086(2) 0.0367(17) -0.0086(15) 0.0185(15) -0.0298(18)
C44 0.058(2) 0.088(3) 0.071(2) -0.0291(19) 0.0312(18) 0.0099(19)
C45 0.059(2) 0.104(3) 0.0402(17) -0.0165(17) 0.0250(15) -0.032(2)

loop_
_atom_type_symbol
_atom_type_description
_atom_type_scat_dispersion_real
_atom_type_scat_dispersion_imag
_atom_type_scat_source
C C 0.0033 0.0016 'International Tables Vol C Tables 4.2.6.8 and 6.1.1.4'
H H 0.0000 0.0000 'International Tables Vol C Tables 4.2.6.8 and 6.1.1.4'
Si Si 0.0817 0.0704 'International Tables Vol C Tables 4.2.6.8 and 6.1.1.4'

loop_
_geom_angle_atom_site_label_1
_geom_angle_atom_site_label_2
_geom_angle_atom_site_label_3
_geom_angle
C42 Si1 C45 107.28(13)
C42 Si1 C43 107.90(14)
C45 Si1 C43 112.35(15)
C42 Si1 C44 108.86(13)
C45 Si1 C44 108.79(18)
C43 Si1 C44 111.51(16)
C6 C1 C2 118.08(19)
C6 C1 C41 121.78(19)
C2 C1 C41 120.09(18)
C3 C2 C1 120.77(19)
C3 C2 C7 111.50(18)
C1 C2 C7 127.69(19)
C4 C3 C2 120.9(2)
C4 C3 C9 127.82(19)
C2 C3 C9 111.31(18)
C3 C4 C5 118.79(19)
C3 C4 H4 120.6
C5 C4 H4 120.6
C4 C5 C6 120.59(19)
C4 C5 C26 127.87(19)
C6 C5 C26 111.54(19)
C1 C6 C5 120.83(19)
C1 C6 C24 127.82(19)
C5 C6 C24 111.24(18)
C2 C7 C10 110.32(16)
C2 C7 C16 111.82(17)
C10 C7 C16 111.86(18)
C2 C7 C8 100.00(17)
C10 C7 C8 111.37(17)
C16 C7 C8 110.92(17)
C9 C8 C7 107.84(17)
C9 C8 H8A 110.1
C7 C8 H8A 110.1
C9 C8 H8B 110.1
C7 C8 H8B 110.1
H8A C8 H8B 108.5
C3 C9 C22 112.77(19)
C3 C9 C23 110.05(18)
C22 C9 C23 109.73(18)
C3 C9 C8 101.02(17)
C22 C9 C8 111.74(19)
C23 C9 C8 111.30(18)
C15 C10 C11 117.4(2)
C15 C10 C7 123.9(2)
C11 C10 C7 118.6(2)
C12 C11 C10 121.2(2)
C12 C11 H11 119.4
C10 C11 H11 119.4
C13 C12 C11 120.5(3)
C13 C12 H12 119.7
C11 C12 H12 119.7
C14 C13 C12 119.3(2)
C14 C13 H13 120.4
C12 C13 H13 120.4
C13 C14 C15 120.7(3)
C13 C14 H14 119.7
C15 C14 H14 119.7
C10 C15 C14 120.9(2)
C10 C15 H15 119.5
C14 C15 H15 119.5
C17 C16 C21 117.6(2)
C17 C16 C7 120.65(19)
C21 C16 C7 121.71(19)
C16 C17 C18 121.3(2)
C16 C17 H17 119.4
C18 C17 H17 119.4
C17 C18 C19 120.4(2)
C17 C18 H18 119.8
C19 C18 H18 119.8
C20 C19 C18 118.8(2)
C20 C19 H19 120.6
C18 C19 H19 120.6
C19 C20 C21 120.6(2)
C19 C20 H20 119.7
C21 C20 H20 119.7
C20 C21 C16 121.3(2)
C20 C21 H21 119.3
C16 C21 H21 119.3
C9 C22 H22A 109.5
C9 C22 H22B 109.5
H22A C22 H22B 109.5
C9 C22 H22C 109.5
H22A C22 H22C 109.5
H22B C22 H22C 109.5
C9 C23 H23A 109.5
C9 C23 H23B 109.5
H23A C23 H23B 109.5
C9 C23 H23C 109.5
H23A C23 H23C 109.5
H23B C23 H23C 109.5
C6 C24 C33 113.79(17)
C6 C24 C27 109.95(16)
C33 C24 C27 110.91(17)
C6 C24 C25 100.39(17)
C33 C24 C25 110.87(17)
C27 C24 C25 110.50(17)
C26 C25 C24 107.49(17)
C26 C25 H25A 110.2
C24 C25 H25A 110.2
C26 C25 H25B 110.2
C24 C25 H25B 110.2
H25A C25 H25B 108.5
C5 C26 C39 113.48(19)
C5 C26 C40 110.23(18)
C39 C26 C40 109.52(19)
C5 C26 C25 100.94(16)
C39 C26 C25 111.27(19)
C40 C26 C25 111.18(19)
C32 C27 C28 117.7(2)
C32 C27 C24 124.3(2)
C28 C27 C24 118.1(2)
C29 C28 C27 121.4(2)
C29 C28 H28 119.3
C27 C28 H28 119.3
C28 C29 C30 120.2(2)
C28 C29 H29 119.9
C30 C29 H29 119.9
C31 C30 C29 118.9(2)
C31 C30 H30 120.6
C29 C30 H30 120.6
C30 C31 C32 121.0(2)
C30 C31 H31 119.5
C32 C31 H31 119.5
C27 C32 C31 120.8(2)
C27 C32 H32 119.6
C31 C32 H32 119.6
C34 C33 C38 117.3(2)
C34 C33 C24 122.9(2)
C38 C33 C24 119.8(2)
C33 C34 C35 121.4(2)
C33 C34 H34 119.3
C35 C34 H34 119.3
C36 C35 C34 120.4(2)
C36 C35 H35 119.8
C34 C35 H35 119.8
C35 C36 C37 119.0(2)
C35 C36 H36 120.5
C37 C36 H36 120.5
C38 C37 C36 120.2(2)
C38 C37 H37 119.9
C36 C37 H37 119.9
C37 C38 C33 121.6(2)
C37 C38 H38 119.2
C33 C38 H38 119.2
C26 C39 H39A 109.5
C26 C39 H39B 109.5
H39A C39 H39B 109.5
C26 C39 H39C 109.5
H39A C39 H39C 109.5
H39B C39 H39C 109.5
C26 C40 H40A 109.5
C26 C40 H40B 109.5
H40A C40 H40B 109.5
C26 C40 H40C 109.5
H40A C40 H40C 109.5
H40B C40 H40C 109.5
C42 C41 C1 173.4(2)
C41 C42 Si1 176.1(2)
Si1 C43 H43A 109.5
Si1 C43 H43B 109.5
H43A C43 H43B 109.5
Si1 C43 H43C 109.5
H43A C43 H43C 109.5
H43B C43 H43C 109.5
Si1 C44 H44A 109.5
Si1 C44 H44B 109.5
H44A C44 H44B 109.5
Si1 C44 H44C 109.5
H44A C44 H44C 109.5
H44B C44 H44C 109.5
Si1 C45 H45A 109.5
Si1 C45 H45B 109.5
H45A C45 H45B 109.5
Si1 C45 H45C 109.5
H45A C45 H45C 109.5
H45B C45 H45C 109.5

loop_
_geom_bond_atom_site_label_1
_geom_bond_atom_site_label_2
_geom_bond_distance
Si1 C42 1.817(3)
Si1 C45 1.854(3)
Si1 C43 1.857(3)
Si1 C44 1.858(4)
C1 C6 1.398(3)
C1 C2 1.403(3)
C1 C41 1.435(3)
C2 C3 1.395(3)
C2 C7 1.536(3)
C3 C4 1.389(3)
C3 C9 1.520(3)
C4 C5 1.395(3)
C4 H4 0.9500
C5 C6 1.399(3)
C5 C26 1.512(3)
C6 C24 1.535(3)
C7 C10 1.538(3)
C7 C16 1.540(3)
C7 C8 1.564(3)
C8 C9 1.543(3)
C8 H8A 0.9900
C8 H8B 0.9900
C9 C22 1.526(3)
C9 C23 1.532(3)
C10 C15 1.392(3)
C10 C11 1.399(3)
C11 C12 1.388(3)
C11 H11 0.9500
C12 C13 1.376(4)
C12 H12 0.9500
C13 C14 1.373(4)
C13 H13 0.9500
C14 C15 1.396(3)
C14 H14 0.9500
C15 H15 0.9500
C16 C17 1.390(3)
C16 C21 1.395(3)
C17 C18 1.391(3)
C17 H17 0.9500
C18 C19 1.391(4)
C18 H18 0.9500
C19 C20 1.383(4)
C19 H19 0.9500
C20 C21 1.386(3)
C20 H20 0.9500
C21 H21 0.9500
C22 H22A 0.9800
C22 H22B 0.9800
C22 H22C 0.9800
C23 H23A 0.9800
C23 H23B 0.9800
C23 H23C 0.9800
C24 C33 1.537(3)
C24 C27 1.544(3)
C24 C25 1.568(3)
C25 C26 1.549(3)
C25 H25A 0.9900
C25 H25B 0.9900
C26 C39 1.526(3)
C26 C40 1.531(3)
C27 C32 1.384(3)
C27 C28 1.400(3)
C28 C29 1.387(3)
C28 H28 0.9500
C29 C30 1.387(4)
C29 H29 0.9500
C30 C31 1.378(4)
C30 H30 0.9500
C31 C32 1.396(3)
C31 H31 0.9500
C32 H32 0.9500
C33 C34 1.390(3)
C33 C38 1.395(3)
C34 C35 1.395(3)
C34 H34 0.9500
C35 C36 1.379(4)
C35 H35 0.9500
C36 C37 1.392(4)
C36 H36 0.9500
C37 C38 1.386(3)
C37 H37 0.9500
C38 H38 0.9500
C39 H39A 0.9800
C39 H39B 0.9800
C39 H39C 0.9800
C40 H40A 0.9800
C40 H40B 0.9800
C40 H40C 0.9800
C41 C42 1.214(3)
C43 H43A 0.9800
C43 H43B 0.9800
C43 H43C 0.9800
C44 H44A 0.9800
C44 H44B 0.9800
C44 H44C 0.9800
C45 H45A 0.9800
C45 H45B 0.9800
C45 H45C 0.9800

loop_
_geom_torsion_atom_site_label_1
_geom_torsion_atom_site_label_2
_geom_torsion_atom_site_label_3
_geom_torsion_atom_site_label_4
_geom_torsion
C6 C1 C2 C3 -1.6(3)
C41 C1 C2 C3 175.82(19)
C6 C1 C2 C7 175.91(19)
C41 C1 C2 C7 -6.7(3)
C1 C2 C3 C4 -0.9(3)
C7 C2 C3 C4 -178.82(18)
C1 C2 C3 C9 179.15(18)
C7 C2 C3 C9 1.3(2)
C2 C3 C4 C5 2.1(3)
C9 C3 C4 C5 -177.99(19)
C3 C4 C5 C6 -0.7(3)
C3 C4 C5 C26 178.5(2)
C2 C1 C6 C5 3.0(3)
C41 C1 C6 C5 -174.40(19)
C2 C1 C6 C24 -172.86(19)
C41 C1 C6 C24 9.8(3)
C4 C5 C6 C1 -1.9(3)
C26 C5 C6 C1 178.82(18)
C4 C5 C6 C24 174.62(18)
C26 C5 C6 C24 -4.7(2)
C3 C2 C7 C10 133.41(19)
C1 C2 C7 C10 -44.3(3)
C3 C2 C7 C16 -101.4(2)
C1 C2 C7 C16 80.9(3)
C3 C2 C7 C8 16.0(2)
C1 C2 C7 C8 -161.7(2)
C2 C7 C8 C9 -27.3(2)
C10 C7 C8 C9 -143.89(18)
C16 C7 C8 C9 90.8(2)
C4 C3 C9 C22 42.4(3)
C2 C3 C9 C22 -137.6(2)
C4 C3 C9 C23 -80.4(3)
C2 C3 C9 C23 99.5(2)
C4 C3 C9 C8 161.8(2)
C2 C3 C9 C8 -18.2(2)
C7 C8 C9 C3 28.2(2)
C7 C8 C9 C22 148.35(18)
C7 C8 C9 C23 -88.6(2)
C2 C7 C10 C15 128.7(2)
C16 C7 C10 C15 3.6(3)
C8 C7 C10 C15 -121.2(2)
C2 C7 C10 C11 -47.7(3)
C16 C7 C10 C11 -172.81(19)
C8 C7 C10 C11 62.4(2)
C15 C10 C11 C12 -1.2(3)
C7 C10 C11 C12 175.4(2)
C10 C11 C12 C13 -0.5(4)
C11 C12 C13 C14 1.9(4)
C12 C13 C14 C15 -1.6(4)
C11 C10 C15 C14 1.4(3)
C7 C10 C15 C14 -175.0(2)
C13 C14 C15 C10 -0.1(4)
C2 C7 C16 C17 164.29(19)
C10 C7 C16 C17 -71.4(2)
C8 C7 C16 C17 53.6(3)
C2 C7 C16 C21 -16.5(3)
C10 C7 C16 C21 107.8(2)
C8 C7 C16 C21 -127.2(2)
C21 C16 C17 C18 -0.6(3)
C7 C16 C17 C18 178.6(2)
C16 C17 C18 C19 0.3(3)
C17 C18 C19 C20 0.8(4)
C18 C19 C20 C21 -1.6(4)
C19 C20 C21 C16 1.3(4)
C17 C16 C21 C20 -0.2(3)
C7 C16 C21 C20 -179.4(2)
C1 C6 C24 C33 -78.8(3)
C5 C6 C24 C33 105.1(2)
C1 C6 C24 C27 46.3(3)
C5 C6 C24 C27 -129.83(19)
C1 C6 C24 C25 162.8(2)
C5 C6 C24 C25 -13.4(2)
C6 C24 C25 C26 26.2(2)
C33 C24 C25 C26 -94.4(2)
C27 C24 C25 C26 142.21(18)
C4 C5 C26 C39 -39.3(3)
C6 C5 C26 C39 139.9(2)
C4 C5 C26 C40 83.9(3)
C6 C5 C26 C40 -96.8(2)
C4 C5 C26 C25 -158.5(2)
C6 C5 C26 C25 20.8(2)
C24 C25 C26 C5 -28.8(2)
C24 C25 C26 C39 -149.56(18)
C24 C25 C26 C40 88.1(2)
C6 C24 C27 C32 -131.2(2)
C33 C24 C27 C32 -4.4(3)
C25 C24 C27 C32 118.9(2)
C6 C24 C27 C28 48.4(3)
C33 C24 C27 C28 175.12(19)
C25 C24 C27 C28 -61.5(2)
C32 C27 C28 C29 -1.7(3)
C24 C27 C28 C29 178.7(2)
C27 C28 C29 C30 0.8(4)
C28 C29 C30 C31 -0.6(4)
C29 C30 C31 C32 1.3(4)
C28 C27 C32 C31 2.4(3)
C24 C27 C32 C31 -178.1(2)
C30 C31 C32 C27 -2.2(4)
C6 C24 C33 C34 17.0(3)
C27 C24 C33 C34 -107.5(2)
C25 C24 C33 C34 129.3(2)
C6 C24 C33 C38 -164.85(18)
C27 C24 C33 C38 70.6(2)
C25 C24 C33 C38 -52.6(3)
C38 C33 C34 C35 -0.6(3)
C24 C33 C34 C35 177.5(2)
C33 C34 C35 C36 -0.5(4)
C34 C35 C36 C37 1.2(4)
C35 C36 C37 C38 -0.7(4)
C36 C37 C38 C33 -0.4(4)
C34 C33 C38 C37 1.1(3)
C24 C33 C38 C37 -177.1(2)
